data_7227272
loop_
_publ_author_name
'Liu, Huan'
'Wang, Dong-Liang'
'Chen, Xia'
'Lu, Yong'
'Zhao, Xiao-Li'
'Liu, Ye'

_publ_section_title
;
 Efficient and recyclable Ir(i)-catalysts with the involvement of
 \p-acceptor phosphines for N-alkylation of aryl amines with alcohols
;
_journal_issue 4
_journal_name_full 'Green Chem.'
_journal_page_first 1109
_journal_paper_doi 10.1039/C6GC03096C
_journal_volume 19
_journal_year 2017
_chemical_formula_sum 'C42 H34 Cl2 Ir N4 P2'
_chemical_formula_weight 919.77
_chemical_name_systematic
; 
 ? 
;
_space_group_IT_number 14
_symmetry_cell_setting monoclinic
_symmetry_space_group_name_Hall '-P 2yn'
_symmetry_space_group_name_H-M 'P 1 21/n 1'
_atom_sites_solution_hydrogens geom
_atom_sites_solution_primary direct
_atom_sites_solution_secondary difmap
_audit_creation_method SHELXL-97
_audit_update_record
;
2016-11-08 deposited with the CCDC.
2016-12-15 downloaded from the CCDC.
;
_cell_angle_alpha 90.00
_cell_angle_beta 93.1090(10)
_cell_angle_gamma 90.00
_cell_formula_units_Z 2
_cell_length_a 9.0997(3)
_cell_length_b 15.2322(5)
_cell_length_c 13.1977(5)
_cell_measurement_reflns_used 9990
_cell_measurement_temperature 296(2)
_cell_measurement_theta_max 28.29
_cell_measurement_theta_min 2.61
_cell_volume 1826.62(11)
_computing_structure_refinement 'SHELXL-97 (Sheldrick, 2008)'
_computing_structure_solution 'SHELXS-97 (Sheldrick, 2008)'
_diffrn_ambient_temperature 296(2)
_diffrn_measured_fraction_theta_full 0.997
_diffrn_measured_fraction_theta_max 0.997
_diffrn_measurement_device_type 'Bruker Smart Apex II CCD'
_diffrn_radiation_monochromator graphite
_diffrn_radiation_source 'fine-focus sealed tube'
_diffrn_radiation_type MoK\a
_diffrn_radiation_wavelength 0.71073
_diffrn_reflns_av_R_equivalents 0.0233
_diffrn_reflns_av_sigmaI/netI 0.0145
_diffrn_reflns_limit_h_max 10
_diffrn_reflns_limit_h_min -10
_diffrn_reflns_limit_k_max 17
_diffrn_reflns_limit_k_min -18
_diffrn_reflns_limit_l_max 15
_diffrn_reflns_limit_l_min -15
_diffrn_reflns_number 20971
_diffrn_reflns_theta_full 25.01
_diffrn_reflns_theta_max 25.01
_diffrn_reflns_theta_min 2.04
_exptl_absorpt_coefficient_mu 3.926
_exptl_absorpt_correction_T_max 0.6720
_exptl_absorpt_correction_T_min 0.4170
_exptl_absorpt_correction_type multi-scan
_exptl_absorpt_process_details sadabs
_exptl_crystal_colour yellow
_exptl_crystal_density_diffrn 1.672
_exptl_crystal_density_method 'not measured'
_exptl_crystal_description block
_exptl_crystal_F_000 910
_exptl_crystal_size_max 0.27
_exptl_crystal_size_mid 0.21
_exptl_crystal_size_min 0.11
_refine_diff_density_max 0.756
_refine_diff_density_min -0.956
_refine_diff_density_rms 0.072
_refine_ls_extinction_method none
_refine_ls_goodness_of_fit_ref 1.089
_refine_ls_hydrogen_treatment constr
_refine_ls_matrix_type full
_refine_ls_number_parameters 232
_refine_ls_number_reflns 3209
_refine_ls_number_restraints 0
_refine_ls_restrained_S_all 1.089
_refine_ls_R_factor_all 0.0271
_refine_ls_R_factor_gt 0.0222
_refine_ls_shift/su_max 0.000
_refine_ls_shift/su_mean 0.000
_refine_ls_structure_factor_coef Fsqd
_refine_ls_weighting_details 'calc w=1/[\s^2^(Fo^2^)+(0.0198P)^2^+3.2459P] where P=(Fo^2^+2Fc^2^)/3'
_refine_ls_weighting_scheme calc
_refine_ls_wR_factor_gt 0.0495
_refine_ls_wR_factor_ref 0.0522
_reflns_number_gt 2806
_reflns_number_total 3209
_reflns_threshold_expression >2sigma(I)
_cod_data_source_file c6gc03096c1.cif
_cod_data_source_block z
_cod_depositor_comments
;
The following automatic conversions were performed:

'_symmetry_cell_setting' value 'Monoclinic' changed to 'monoclinic'
according to
/usr/data/users/saulius/crontab/automatic-downloads/rss-feeds/RSC/lib/dictionaries/cif_core.dic
dictionary named 'cif_core.dic' version 2.4.2 from 2011-04-26.

Automatic conversion script
Id: cif_fix_values 4268 2015-11-12 08:31:59Z antanas 

 Adding full bibliography for 7227271--7227272.cif.
;
_cod_original_sg_symbol_H-M P2(1)/n
_cod_database_code 7227272

loop_
_symmetry_equiv_pos_as_xyz
'x, y, z'
'-x+1/2, y+1/2, -z+1/2'
'-x, -y, -z'
'x-1/2, -y-1/2, z-1/2'

loop_
_atom_site_label
_atom_site_type_symbol
_atom_site_fract_x
_atom_site_fract_y
_atom_site_fract_z
_atom_site_U_iso_or_equiv
_atom_site_adp_type
_atom_site_occupancy
_atom_site_symmetry_multiplicity
_atom_site_calc_flag
_atom_site_refinement_flags
P1 P 0.43827(9) 0.07115(5) 0.64793(6) 0.02633(17) Uani 1 1 d .
Cl1 Cl 0.34994(18) 0.10926(12) 0.41088(12) 0.0986(5) Uani 1 1 d .
Ir1 Ir 0.5000 0.0000 0.5000 0.02634(7) Uani 1 2 d S
N1 N 0.5431(3) 0.24451(17) 0.6081(2) 0.0310(6) Uani 1 1 d .
N2 N 0.3195(3) 0.23715(19) 0.6658(2) 0.0347(6) Uani 1 1 d .
C1 C 0.2520(3) 0.0487(2) 0.6855(2) 0.0291(7) Uani 1 1 d .
C2 C 0.2051(4) 0.0774(2) 0.7786(3) 0.0367(8) Uani 1 1 d .
H2A H 0.2701 0.1069 0.8235 0.044 Uiso 1 1 calc R
C3 C 0.0627(4) 0.0622(3) 0.8045(3) 0.0421(9) Uani 1 1 d .
H3A H 0.0319 0.0818 0.8666 0.050 Uiso 1 1 calc R
C4 C -0.0344(4) 0.0182(2) 0.7388(3) 0.0443(10) Uani 1 1 d .
H4A H -0.1309 0.0089 0.7561 0.053 Uiso 1 1 calc R
C5 C 0.0117(4) -0.0122(2) 0.6475(3) 0.0437(9) Uani 1 1 d .
H5A H -0.0531 -0.0431 0.6039 0.052 Uiso 1 1 calc R
C6 C 0.1545(4) 0.0033(2) 0.6206(3) 0.0365(8) Uani 1 1 d .
H6A H 0.1850 -0.0169 0.5587 0.044 Uiso 1 1 calc R
C7 C 0.5445(3) 0.0531(2) 0.7677(2) 0.0287(7) Uani 1 1 d .
C8 C 0.6065(4) 0.1216(2) 0.8245(3) 0.0350(8) Uani 1 1 d .
H8A H 0.5971 0.1788 0.8005 0.042 Uiso 1 1 calc R
C9 C 0.6821(4) 0.1061(3) 0.9164(3) 0.0433(9) Uani 1 1 d .
H9A H 0.7254 0.1524 0.9529 0.052 Uiso 1 1 calc R
C10 C 0.6932(5) 0.0220(3) 0.9540(3) 0.0486(10) Uani 1 1 d .
H10A H 0.7439 0.0115 1.0159 0.058 Uiso 1 1 calc R
C11 C 0.6292(4) -0.0468(3) 0.8999(3) 0.0458(9) Uani 1 1 d .
H11A H 0.6355 -0.1036 0.9258 0.055 Uiso 1 1 calc R
C12 C 0.5555(4) -0.0317(2) 0.8070(3) 0.0375(8) Uani 1 1 d .
H12A H 0.5131 -0.0784 0.7705 0.045 Uiso 1 1 calc R
C13 C 0.6869(4) 0.2260(2) 0.5723(3) 0.0355(8) Uani 1 1 d .
C14 C 0.7044(5) 0.2226(3) 0.4696(3) 0.0514(10) Uani 1 1 d .
H14A H 0.6234 0.2256 0.4237 0.062 Uiso 1 1 calc R
C15 C 0.8464(6) 0.2146(3) 0.4357(4) 0.0685(14) Uani 1 1 d .
H15A H 0.8604 0.2128 0.3665 0.082 Uiso 1 1 calc R
C16 C 0.9644(5) 0.2095(3) 0.5033(4) 0.0655(15) Uani 1 1 d .
H16A H 1.0584 0.2040 0.4797 0.079 Uiso 1 1 calc R
C17 C 0.9468(5) 0.2122(3) 0.6043(4) 0.0663(14) Uani 1 1 d .
H17A H 1.0283 0.2079 0.6497 0.080 Uiso 1 1 calc R
C18 C 0.8072(4) 0.2213(3) 0.6402(3) 0.0554(11) Uani 1 1 d .
H18A H 0.7948 0.2243 0.7096 0.066 Uiso 1 1 calc R
C19 C 0.4332(3) 0.1908(2) 0.6390(2) 0.0285(7) Uani 1 1 d .
C20 C 0.3573(4) 0.3230(2) 0.6522(3) 0.0401(8) Uani 1 1 d .
H20A H 0.2974 0.3706 0.6653 0.048 Uiso 1 1 calc R
C21 C 0.4928(4) 0.3290(2) 0.6174(3) 0.0410(8) Uani 1 1 d .
H21A H 0.5427 0.3802 0.6024 0.049 Uiso 1 1 calc R

loop_
_atom_site_aniso_label
_atom_site_aniso_U_11
_atom_site_aniso_U_22
_atom_site_aniso_U_33
_atom_site_aniso_U_23
_atom_site_aniso_U_13
_atom_site_aniso_U_12
P1 0.0218(4) 0.0265(4) 0.0308(4) -0.0010(3) 0.0022(3) -0.0013(3)
Cl1 0.0916(10) 0.1223(13) 0.0844(9) -0.0391(9) 0.0280(8) -0.0352(10)
Ir1 0.02218(10) 0.02666(10) 0.03029(10) -0.00173(8) 0.00236(6) -0.00107(7)
N1 0.0288(14) 0.0260(14) 0.0383(15) 0.0027(12) 0.0025(12) 0.0008(11)
N2 0.0304(15) 0.0326(16) 0.0410(16) 0.0002(13) 0.0020(12) 0.0047(12)
C1 0.0227(16) 0.0287(18) 0.0363(17) 0.0050(14) 0.0042(13) 0.0011(13)
C2 0.0328(18) 0.040(2) 0.0373(18) 0.0019(16) 0.0028(15) -0.0012(16)
C3 0.036(2) 0.046(2) 0.045(2) 0.0080(17) 0.0134(16) 0.0049(17)
C4 0.0246(18) 0.047(2) 0.062(2) 0.0178(19) 0.0088(17) 0.0014(15)
C5 0.0287(18) 0.044(2) 0.058(2) 0.0038(18) -0.0002(17) -0.0063(16)
C6 0.0300(18) 0.039(2) 0.0410(19) 0.0005(16) 0.0027(14) -0.0038(16)
C7 0.0234(16) 0.0324(19) 0.0305(16) 0.0016(14) 0.0043(13) 0.0028(13)
C8 0.0333(18) 0.036(2) 0.0353(18) 0.0005(15) 0.0012(14) 0.0027(15)
C9 0.043(2) 0.049(2) 0.0372(19) -0.0049(17) -0.0045(16) 0.0026(17)
C10 0.047(2) 0.063(3) 0.035(2) 0.0055(18) -0.0031(17) 0.0150(19)
C11 0.048(2) 0.044(2) 0.046(2) 0.0139(19) 0.0091(18) 0.0131(19)
C12 0.0360(19) 0.0333(18) 0.044(2) -0.0001(16) 0.0073(16) 0.0004(15)
C13 0.0304(18) 0.0257(18) 0.051(2) 0.0071(15) 0.0098(15) -0.0022(14)
C14 0.054(2) 0.049(2) 0.052(2) -0.0076(19) 0.012(2) -0.015(2)
C15 0.074(3) 0.064(3) 0.071(3) -0.014(3) 0.040(3) -0.019(3)
C16 0.051(3) 0.038(2) 0.112(4) 0.011(2) 0.041(3) 0.000(2)
C17 0.033(2) 0.066(3) 0.100(4) 0.041(3) 0.010(2) 0.007(2)
C18 0.037(2) 0.065(3) 0.064(3) 0.030(2) 0.0069(19) 0.003(2)
C19 0.0265(16) 0.0306(17) 0.0278(16) 0.0012(14) -0.0026(13) -0.0011(14)
C20 0.042(2) 0.031(2) 0.048(2) 0.0018(16) 0.0032(17) 0.0120(16)
C21 0.046(2) 0.0259(18) 0.052(2) 0.0040(16) 0.0048(17) 0.0023(16)

loop_
_atom_type_symbol
_atom_type_description
_atom_type_scat_dispersion_real
_atom_type_scat_dispersion_imag
_atom_type_scat_source
C C 0.0033 0.0016 'International Tables Vol C Tables 4.2.6.8 and 6.1.1.4'
H H 0.0000 0.0000 'International Tables Vol C Tables 4.2.6.8 and 6.1.1.4'
N N 0.0061 0.0033 'International Tables Vol C Tables 4.2.6.8 and 6.1.1.4'
P P 0.1023 0.0942 'International Tables Vol C Tables 4.2.6.8 and 6.1.1.4'
Ir Ir -1.4442 7.9887 'International Tables Vol C Tables 4.2.6.8 and 6.1.1.4'
Cl Cl 0.1484 0.1585 'International Tables Vol C Tables 4.2.6.8 and 6.1.1.4'

loop_
_geom_angle_atom_site_label_1
_geom_angle_atom_site_label_2
_geom_angle_atom_site_label_3
_geom_angle
_geom_angle_site_symmetry_1
_geom_angle_site_symmetry_3
C1 P1 C19 100.58(15) . .
C1 P1 C7 101.08(14) . .
C19 P1 C7 102.46(15) . .
C1 P1 Ir1 114.24(11) . .
C19 P1 Ir1 114.65(11) . .
C7 P1 Ir1 121.01(10) . .
P1 Ir1 P1 180.0 . 3_656
P1 Ir1 Cl1 86.10(4) . .
P1 Ir1 Cl1 93.90(4) 3_656 .
P1 Ir1 Cl1 93.90(4) . 3_656
P1 Ir1 Cl1 86.10(4) 3_656 3_656
Cl1 Ir1 Cl1 180.0 . 3_656
C19 N1 C21 106.3(3) . .
C19 N1 C13 132.1(3) . .
C21 N1 C13 121.6(3) . .
C19 N2 C20 105.8(3) . .
C6 C1 C2 119.0(3) . .
C6 C1 P1 120.0(3) . .
C2 C1 P1 121.0(3) . .
C3 C2 C1 120.2(3) . .
C3 C2 H2A 119.9 . .
C1 C2 H2A 119.9 . .
C2 C3 C4 120.4(4) . .
C2 C3 H3A 119.8 . .
C4 C3 H3A 119.8 . .
C5 C4 C3 119.9(3) . .
C5 C4 H4A 120.1 . .
C3 C4 H4A 120.1 . .
C4 C5 C6 120.1(4) . .
C4 C5 H5A 119.9 . .
C6 C5 H5A 119.9 . .
C1 C6 C5 120.3(3) . .
C1 C6 H6A 119.8 . .
C5 C6 H6A 119.8 . .
C8 C7 C12 118.5(3) . .
C8 C7 P1 122.4(3) . .
C12 C7 P1 119.0(3) . .
C9 C8 C7 120.9(3) . .
C9 C8 H8A 119.5 . .
C7 C8 H8A 119.5 . .
C10 C9 C8 120.0(4) . .
C10 C9 H9A 120.0 . .
C8 C9 H9A 120.0 . .
C9 C10 C11 120.0(4) . .
C9 C10 H10A 120.0 . .
C11 C10 H10A 120.0 . .
C10 C11 C12 120.2(4) . .
C10 C11 H11A 119.9 . .
C12 C11 H11A 119.9 . .
C11 C12 C7 120.3(4) . .
C11 C12 H12A 119.8 . .
C7 C12 H12A 119.8 . .
C14 C13 C18 120.6(4) . .
C14 C13 N1 119.1(3) . .
C18 C13 N1 120.0(3) . .
C13 C14 C15 118.6(4) . .
C13 C14 H14A 120.7 . .
C15 C14 H14A 120.7 . .
C16 C15 C14 120.4(4) . .
C16 C15 H15A 119.8 . .
C14 C15 H15A 119.8 . .
C17 C16 C15 120.9(4) . .
C17 C16 H16A 119.6 . .
C15 C16 H16A 119.6 . .
C16 C17 C18 120.0(5) . .
C16 C17 H17A 120.0 . .
C18 C17 H17A 120.0 . .
C13 C18 C17 119.6(4) . .
C13 C18 H18A 120.2 . .
C17 C18 H18A 120.2 . .
N2 C19 N1 110.8(3) . .
N2 C19 P1 122.4(2) . .
N1 C19 P1 126.7(2) . .
C21 C20 N2 110.6(3) . .
C21 C20 H20A 124.7 . .
N2 C20 H20A 124.7 . .
C20 C21 N1 106.5(3) . .
C20 C21 H21A 126.8 . .
N1 C21 H21A 126.8 . .

loop_
_geom_bond_atom_site_label_1
_geom_bond_atom_site_label_2
_geom_bond_distance
_geom_bond_site_symmetry_2
P1 C1 1.824(3) .
P1 C19 1.827(3) .
P1 C7 1.828(3) .
P1 Ir1 2.3283(8) .
Cl1 Ir1 2.417(2) .
Ir1 P1 2.3283(8) 3_656
Ir1 Cl1 2.417(2) 3_656
N1 C19 1.371(4) .
N1 C21 1.373(4) .
N1 C13 1.443(4) .
N2 C19 1.316(4) .
N2 C20 1.366(5) .
C1 C6 1.384(5) .
C1 C2 1.393(5) .
C2 C3 1.377(5) .
C2 H2A 0.9300 .
C3 C4 1.378(6) .
C3 H3A 0.9300 .
C4 C5 1.377(6) .
C4 H4A 0.9300 .
C5 C6 1.386(5) .
C5 H5A 0.9300 .
C6 H6A 0.9300 .
C7 C8 1.387(5) .
C7 C12 1.394(5) .
C8 C9 1.382(5) .
C8 H8A 0.9300 .
C9 C10 1.375(6) .
C9 H9A 0.9300 .
C10 C11 1.379(6) .
C10 H10A 0.9300 .
C11 C12 1.384(5) .
C11 H11A 0.9300 .
C12 H12A 0.9300 .
C13 C14 1.375(5) .
C13 C18 1.378(5) .
C14 C15 1.395(6) .
C14 H14A 0.9300 .
C15 C16 1.361(7) .
C15 H15A 0.9300 .
C16 C17 1.352(7) .
C16 H16A 0.9300 .
C17 C18 1.387(6) .
C17 H17A 0.9300 .
C18 H18A 0.9300 .
C20 C21 1.342(5) .
C20 H20A 0.9300 .
C21 H21A 0.9300 .

loop_
_geom_torsion_atom_site_label_1
_geom_torsion_atom_site_label_2
_geom_torsion_atom_site_label_3
_geom_torsion_atom_site_label_4
_geom_torsion
_geom_torsion_site_symmetry_4
C1 P1 Ir1 P1 149(7) 3_656
C19 P1 Ir1 P1 34(7) 3_656
C7 P1 Ir1 P1 -90(7) 3_656
C1 P1 Ir1 Cl1 76.04(12) .
C19 P1 Ir1 Cl1 -39.32(12) .
C7 P1 Ir1 Cl1 -162.86(13) .
C1 P1 Ir1 Cl1 -103.96(12) 3_656
C19 P1 Ir1 Cl1 140.68(12) 3_656
C7 P1 Ir1 Cl1 17.14(13) 3_656
C19 P1 C1 C6 114.6(3) .
C7 P1 C1 C6 -140.4(3) .
Ir1 P1 C1 C6 -8.8(3) .
C19 P1 C1 C2 -64.8(3) .
C7 P1 C1 C2 40.3(3) .
Ir1 P1 C1 C2 171.9(2) .
C6 C1 C2 C3 -1.3(5) .
P1 C1 C2 C3 178.0(3) .
C1 C2 C3 C4 0.3(5) .
C2 C3 C4 C5 1.1(6) .
C3 C4 C5 C6 -1.5(6) .
C2 C1 C6 C5 0.9(5) .
P1 C1 C6 C5 -178.4(3) .
C4 C5 C6 C1 0.5(5) .
C1 P1 C7 C8 -107.4(3) .
C19 P1 C7 C8 -3.8(3) .
Ir1 P1 C7 C8 125.3(2) .
C1 P1 C7 C12 68.2(3) .
C19 P1 C7 C12 171.8(2) .
Ir1 P1 C7 C12 -59.1(3) .
C12 C7 C8 C9 2.2(5) .
P1 C7 C8 C9 177.9(3) .
C7 C8 C9 C10 -1.7(5) .
C8 C9 C10 C11 0.1(6) .
C9 C10 C11 C12 1.0(6) .
C10 C11 C12 C7 -0.5(5) .
C8 C7 C12 C11 -1.1(5) .
P1 C7 C12 C11 -176.9(3) .
C19 N1 C13 C14 96.3(4) .
C21 N1 C13 C14 -84.2(4) .
C19 N1 C13 C18 -90.7(5) .
C21 N1 C13 C18 88.8(4) .
C18 C13 C14 C15 -0.2(6) .
N1 C13 C14 C15 172.8(4) .
C13 C14 C15 C16 0.6(7) .
C14 C15 C16 C17 -0.1(7) .
C15 C16 C17 C18 -0.7(7) .
C14 C13 C18 C17 -0.7(6) .
N1 C13 C18 C17 -173.7(4) .
C16 C17 C18 C13 1.2(7) .
C20 N2 C19 N1 -0.3(4) .
C20 N2 C19 P1 177.9(2) .
C21 N1 C19 N2 0.4(4) .
C13 N1 C19 N2 179.9(3) .
C21 N1 C19 P1 -177.7(3) .
C13 N1 C19 P1 1.9(5) .
C1 P1 C19 N2 5.7(3) .
C7 P1 C19 N2 -98.3(3) .
Ir1 P1 C19 N2 128.7(2) .
C1 P1 C19 N1 -176.5(3) .
C7 P1 C19 N1 79.6(3) .
Ir1 P1 C19 N1 -53.4(3) .
C19 N2 C20 C21 0.1(4) .
N2 C20 C21 N1 0.1(4) .
C19 N1 C21 C20 -0.3(4) .
C13 N1 C21 C20 -179.9(3) .
